data_7100395
loop_
_publ_author_name
'A. Albinati'
'Valeria Filippi'
'Piero Leoni'
'Lorella Marchetti'
'Marco Pasquali'
'V. Passarelli'

_publ_section_title
;
Unprecedented Reversible Coupling of Alkynyl and
Phosphide ligands on a Dinuclear Platinum Framework
;
_journal_name_full 'Chemical Communications'
_journal_paper_doi 10.1039/b418893d
_journal_year 2005
_chemical_formula_moiety 4[PF6].TME
_chemical_formula_sum 'C37 H59 F6 O3 P3 Pt2'
_chemical_formula_weight 1148.93
_chemical_name_common
;
(Pt2(mu&#x0096;kappaP:eta2-
P(tBu)2&#x0096;CC&#x0096;Ph)(mu,eta2&#x0096;C(Ph)CH2)(CO)(P(tBu)2H))(PF6)
;
_space_group_IT_number 61
_symmetry_cell_setting orthorhombic
_symmetry_space_group_name_Hall '-P 2ac 2ab'
_symmetry_space_group_name_H-M 'P b c a'
_cell_angle_alpha 90.00
_cell_angle_beta 90.00
_cell_angle_gamma 90.00
_cell_formula_units_Z 8
_cell_length_a 16.7547(1)
_cell_length_b 20.0887(1)
_cell_length_c 25.9733(3)
_cell_measurement_temperature 200(2)
_cell_volume 8742.1(1)
_diffrn_ambient_temperature 200(2)
_exptl_crystal_density_diffrn 1.746
_cod_depositor_comments
;
The following automatic conversions were performed:
'_symmetry_cell_setting' value 'Orthorhombic' changed to 'orthorhombic'
according to '/home/saulius/struct/CIF-dictionaries/cif_core.dic'
dictionary named 'cif_core.dic' version 2.4.1 from 2010-06-29.

Automatic conversion script
Id: cif_fix_enum 1527 2010-12-29 10:47:43Z saulius 
;
_cod_database_code 7100395

loop_
_symmetry_equiv_pos_as_xyz
'x, y, z'
'-x+1/2, -y, z+1/2'
'-x, y+1/2, -z+1/2'
'x+1/2, -y+1/2, -z'
'-x, -y, -z'
'x-1/2, y, -z-1/2'
'x, -y-1/2, z-1/2'
'-x-1/2, y-1/2, z'

loop_
_atom_site_label
_atom_site_type_symbol
_atom_site_fract_x
_atom_site_fract_y
_atom_site_fract_z
_atom_site_U_iso_or_equiv
_atom_site_adp_type
_atom_site_occupancy
_atom_site_symmetry_multiplicity
_atom_site_calc_flag
_atom_site_refinement_flags
_atom_site_disorder_assembly
_atom_site_disorder_group
Pt1 Pt 0.679525(10) 0.032654(7) 0.353548(6) 0.02506(5) Uani 1 1 d . . .
Pt2 Pt 0.536190(9) 0.011945(8) 0.391411(6) 0.02609(5) Uani 1 1 d . . .
P1 P 0.55103(6) 0.12494(5) 0.39693(4) 0.0275(2) Uani 1 1 d . . .
P2 P 0.77908(7) 0.00993(6) 0.29598(5) 0.0315(2) Uani 1 1 d . . .
HP2 H 0.8348 0.0598 0.2904 0.046(14) Uiso 1 1 d . . .
C1 C 0.4297(3) -0.0021(2) 0.41368(17) 0.0317(10) Uani 1 1 d . . .
O1 O 0.3666(2) -0.01002(18) 0.42791(14) 0.0471(8) Uani 1 1 d . . .
C2 C 0.5677(3) -0.0847(2) 0.35464(18) 0.0340(10) Uani 1 1 d . . .
H2A H 0.5469 -0.1253 0.3716 0.044 Uiso 1 1 calc R . .
H2B H 0.5645 -0.0863 0.3166 0.044 Uiso 1 1 calc R . .
C3 C 0.6372(3) -0.0573(2) 0.37547(16) 0.0283(9) Uani 1 1 d . . .
C4 C 0.6756(3) -0.0933(2) 0.41972(17) 0.0317(9) Uani 1 1 d . . .
C5 C 0.7088(3) -0.0595(3) 0.46138(19) 0.0423(11) Uani 1 1 d . . .
H5 H 0.7080 -0.0123 0.4620 0.055 Uiso 1 1 calc R . .
C6 C 0.7427(3) -0.0941(3) 0.5017(2) 0.0549(15) Uani 1 1 d . . .
H6 H 0.7640 -0.0704 0.5302 0.071 Uiso 1 1 calc R . .
C7 C 0.7460(4) -0.1623(3) 0.5013(2) 0.0596(16) Uani 1 1 d . . .
H7 H 0.7699 -0.1856 0.5292 0.077 Uiso 1 1 calc R . .
C8 C 0.7145(3) -0.1970(3) 0.4601(2) 0.0566(15) Uani 1 1 d . . .
H8 H 0.7171 -0.2443 0.4594 0.074 Uiso 1 1 calc R . .
C9 C 0.6791(3) -0.1628(2) 0.4195(2) 0.0426(11) Uani 1 1 d . . .
H9 H 0.6570 -0.1869 0.3914 0.055 Uiso 1 1 calc R . .
C10 C 0.6446(3) 0.1364(2) 0.36755(16) 0.0282(9) Uani 1 1 d . . .
C11 C 0.7123(3) 0.1394(2) 0.34913(16) 0.0284(9) Uani 1 1 d . . .
C12 C 0.7834(3) 0.1758(2) 0.33206(17) 0.0294(9) Uani 1 1 d . . .
C13 C 0.7788(3) 0.2212(2) 0.29162(18) 0.0341(10) Uani 1 1 d . . .
H13 H 0.7296 0.2285 0.2744 0.044 Uiso 1 1 calc R . .
C14 C 0.8469(3) 0.2556(2) 0.27670(19) 0.0391(11) Uani 1 1 d . . .
H14 H 0.8442 0.2861 0.2488 0.051 Uiso 1 1 calc R . .
C15 C 0.9185(3) 0.2460(2) 0.3021(2) 0.0421(12) Uani 1 1 d . . .
H15 H 0.9645 0.2704 0.2921 0.055 Uiso 1 1 calc R . .
C16 C 0.9230(3) 0.2007(2) 0.3419(2) 0.0437(12) Uani 1 1 d . . .
H16 H 0.9722 0.1945 0.3595 0.057 Uiso 1 1 calc R . .
C17 C 0.8568(3) 0.1643(2) 0.35671(19) 0.0394(11) Uani 1 1 d . . .
H17 H 0.8609 0.1319 0.3832 0.051 Uiso 1 1 calc R . .
C111 C 0.5622(3) 0.1595(2) 0.46341(18) 0.0361(10) Uani 1 1 d . . .
C112 C 0.6400(3) 0.1310(3) 0.48501(19) 0.0473(13) Uani 1 1 d . . .
H11A H 0.6373 0.0822 0.4849 0.062 Uiso 1 1 calc R . .
H11B H 0.6476 0.1468 0.5204 0.062 Uiso 1 1 calc R . .
H11C H 0.6848 0.1456 0.4636 0.062 Uiso 1 1 calc R . .
C113 C 0.4927(3) 0.1350(3) 0.4967(2) 0.0595(16) Uani 1 1 d . . .
H11D H 0.4905 0.0862 0.4956 0.077 Uiso 1 1 calc R . .
H11E H 0.4425 0.1533 0.4835 0.077 Uiso 1 1 calc R . .
H11F H 0.5006 0.1496 0.5323 0.077 Uiso 1 1 calc R . .
C114 C 0.5676(4) 0.2355(3) 0.4643(2) 0.0570(15) Uani 1 1 d . . .
H11G H 0.6121 0.2500 0.4426 0.074 Uiso 1 1 calc R . .
H11H H 0.5764 0.2506 0.4998 0.074 Uiso 1 1 calc R . .
H11I H 0.5177 0.2545 0.4513 0.074 Uiso 1 1 calc R . .
C121 C 0.4809(3) 0.1700(2) 0.3531(2) 0.0380(11) Uani 1 1 d . . .
C122 C 0.4787(3) 0.1297(3) 0.3029(2) 0.0480(13) Uani 1 1 d . . .
H12A H 0.4593 0.0846 0.3101 0.062 Uiso 1 1 calc R . .
H12B H 0.5325 0.1273 0.2883 0.062 Uiso 1 1 calc R . .
H12C H 0.4429 0.1515 0.2783 0.062 Uiso 1 1 calc R . .
C123 C 0.3971(3) 0.1725(3) 0.3769(2) 0.0515(14) Uani 1 1 d . . .
H12D H 0.3790 0.1271 0.3844 0.067 Uiso 1 1 calc R . .
H12E H 0.3601 0.1936 0.3527 0.067 Uiso 1 1 calc R . .
H12F H 0.3988 0.1983 0.4089 0.067 Uiso 1 1 calc R . .
C124 C 0.5101(3) 0.2407(2) 0.3404(2) 0.0502(14) Uani 1 1 d . . .
H12G H 0.5114 0.2674 0.3719 0.065 Uiso 1 1 calc R . .
H12H H 0.4737 0.2613 0.3155 0.065 Uiso 1 1 calc R . .
H12I H 0.5638 0.2384 0.3256 0.065 Uiso 1 1 calc R . .
C211 C 0.7340(3) 0.0044(2) 0.23028(18) 0.0392(11) Uani 1 1 d . . .
C212 C 0.7019(4) 0.0736(3) 0.2191(2) 0.073(2) Uani 1 1 d . . .
H21C H 0.7459 0.1058 0.2200 0.095 Uiso 1 1 calc R . .
H21D H 0.6620 0.0855 0.2451 0.095 Uiso 1 1 calc R . .
H21E H 0.6772 0.0741 0.1849 0.095 Uiso 1 1 calc R . .
C213 C 0.6664(4) -0.0463(3) 0.2287(2) 0.0623(17) Uani 1 1 d . . .
H21F H 0.6877 -0.0907 0.2364 0.081 Uiso 1 1 calc R . .
H21G H 0.6423 -0.0465 0.1943 0.081 Uiso 1 1 calc R . .
H21H H 0.6259 -0.0345 0.2543 0.081 Uiso 1 1 calc R . .
C214 C 0.7956(4) -0.0136(3) 0.1885(2) 0.0652(17) Uani 1 1 d . . .
H21I H 0.8393 0.0187 0.1891 0.085 Uiso 1 1 calc R . .
H21J H 0.7698 -0.0128 0.1546 0.085 Uiso 1 1 calc R . .
H21K H 0.8167 -0.0583 0.1952 0.085 Uiso 1 1 calc R . .
C221 C 0.8529(3) -0.0558(2) 0.3128(2) 0.0419(11) Uani 1 1 d . . .
C222 C 0.8152(3) -0.1255(2) 0.3079(2) 0.0524(14) Uani 1 1 d . . .
H22A H 0.7666 -0.1275 0.3289 0.068 Uiso 1 1 calc R . .
H22B H 0.8532 -0.1591 0.3199 0.068 Uiso 1 1 calc R . .
H22C H 0.8017 -0.1340 0.2718 0.068 Uiso 1 1 calc R . .
C223 C 0.9291(3) -0.0509(3) 0.2804(3) 0.0647(17) Uani 1 1 d . . .
H22D H 0.9522 -0.0063 0.2840 0.084 Uiso 1 1 calc R . .
H22E H 0.9162 -0.0591 0.2441 0.084 Uiso 1 1 calc R . .
H22F H 0.9678 -0.0842 0.2922 0.084 Uiso 1 1 calc R . .
C224 C 0.8761(3) -0.0434(3) 0.3693(2) 0.0577(15) Uani 1 1 d . . .
H22G H 0.8284 -0.0464 0.3910 0.075 Uiso 1 1 calc R . .
H22H H 0.8996 0.0011 0.3727 0.075 Uiso 1 1 calc R . .
H22I H 0.9150 -0.0770 0.3803 0.075 Uiso 1 1 calc R . .
P3 P 0.34495(8) -0.21996(7) 0.35428(5) 0.0437(3) Uani 1 1 d . . .
F1 F 0.4197(2) -0.2336(3) 0.39010(16) 0.1147(19) Uani 1 1 d . . .
F2 F 0.3740(3) -0.2787(3) 0.3195(2) 0.134(2) Uani 1 1 d . . .
F3 F 0.2717(2) -0.2039(2) 0.31857(15) 0.0894(13) Uani 1 1 d . . .
F4 F 0.3253(4) -0.1549(3) 0.3839(2) 0.157(3) Uani 1 1 d . . .
F5 F 0.3992(3) -0.1762(3) 0.3174(3) 0.141(2) Uani 1 1 d . . .
F6 F 0.2935(3) -0.2592(5) 0.3898(3) 0.244(5) Uani 1 1 d . . .
O1S O 0.9915(3) 0.0789(3) 0.43243(18) 0.0788(14) Uani 1 1 d . . .
O2S O 0.9316(3) 0.1240(3) 0.5587(2) 0.0994(17) Uani 1 1 d . . .
C1S C 1.0613(4) 0.0672(4) 0.4046(3) 0.085(2) Uani 1 1 d . . .
H1S1 H 1.0476 0.0556 0.3690 0.110 Uiso 1 1 calc R . .
H1S2 H 1.0909 0.0304 0.4204 0.110 Uiso 1 1 calc R . .
H1S3 H 1.0944 0.1074 0.4047 0.110 Uiso 1 1 calc R . .
C2S C 1.0042(4) 0.0965(3) 0.4835(3) 0.0711(19) Uani 1 1 d . . .
H2S1 H 1.0386 0.1365 0.4856 0.092 Uiso 1 1 calc R . .
H2S2 H 1.0307 0.0597 0.5022 0.092 Uiso 1 1 calc R . .
C3S C 0.9236(4) 0.1106(4) 0.5067(3) 0.080(2) Uani 1 1 d . . .
H3S1 H 0.8990 0.1493 0.4892 0.104 Uiso 1 1 calc R . .
H3S2 H 0.8882 0.0717 0.5018 0.104 Uiso 1 1 calc R . .
C4S C 0.8558(5) 0.1359(5) 0.5823(4) 0.111(3) Uani 1 1 d . . .
H4S1 H 0.8634 0.1446 0.6191 0.145 Uiso 1 1 calc R . .
H4S2 H 0.8217 0.0966 0.5779 0.145 Uiso 1 1 calc R . .
H4S3 H 0.8304 0.1745 0.5661 0.145 Uiso 1 1 calc R . .

loop_
_atom_site_aniso_label
_atom_site_aniso_U_11
_atom_site_aniso_U_22
_atom_site_aniso_U_33
_atom_site_aniso_U_23
_atom_site_aniso_U_13
_atom_site_aniso_U_12
Pt1 0.02738(8) 0.02259(8) 0.02521(8) -0.00053(6) 0.00062(6) -0.00141(6)
Pt2 0.02713(8) 0.02450(8) 0.02664(8) 0.00150(6) -0.00075(7) -0.00224(6)
P1 0.0275(6) 0.0260(5) 0.0291(6) -0.0003(4) 0.0004(4) -0.0004(4)
P2 0.0319(6) 0.0279(6) 0.0348(6) -0.0044(5) 0.0067(5) -0.0039(5)
C1 0.032(2) 0.034(3) 0.029(2) 0.0029(18) -0.0046(19) -0.0023(18)
O1 0.0339(18) 0.058(2) 0.049(2) 0.0072(17) 0.0053(16) -0.0085(16)
C2 0.039(2) 0.028(2) 0.035(2) -0.0054(19) 0.006(2) -0.0044(19)
C3 0.035(2) 0.026(2) 0.024(2) -0.0021(17) 0.0060(18) 0.0009(17)
C4 0.035(2) 0.031(2) 0.029(2) 0.0039(17) 0.0040(19) 0.0025(19)
C5 0.043(3) 0.043(3) 0.040(3) 0.001(2) -0.003(2) 0.011(2)
C6 0.048(3) 0.077(4) 0.040(3) 0.002(3) -0.007(3) 0.017(3)
C7 0.053(3) 0.072(4) 0.054(4) 0.027(3) 0.002(3) 0.026(3)
C8 0.052(3) 0.043(3) 0.075(4) 0.019(3) 0.010(3) 0.014(3)
C9 0.047(3) 0.035(3) 0.046(3) 0.006(2) 0.005(2) 0.002(2)
C10 0.032(2) 0.024(2) 0.029(2) -0.0008(17) -0.0018(18) -0.0002(17)
C11 0.035(2) 0.025(2) 0.026(2) -0.0012(16) -0.0046(18) -0.0026(17)
C12 0.031(2) 0.023(2) 0.033(2) -0.0057(17) 0.0032(19) -0.0024(17)
C13 0.034(2) 0.025(2) 0.043(3) -0.0021(19) 0.005(2) 0.0039(18)
C14 0.046(3) 0.027(2) 0.045(3) 0.0016(19) 0.011(2) -0.002(2)
C15 0.037(3) 0.037(3) 0.052(3) -0.012(2) 0.011(2) -0.015(2)
C16 0.031(2) 0.042(3) 0.058(3) -0.011(2) -0.002(2) -0.009(2)
C17 0.038(3) 0.034(3) 0.046(3) -0.001(2) -0.006(2) -0.004(2)
C111 0.040(3) 0.035(2) 0.033(2) -0.0089(19) 0.003(2) -0.001(2)
C112 0.060(3) 0.050(3) 0.032(3) -0.005(2) -0.007(2) 0.005(3)
C113 0.057(4) 0.083(5) 0.039(3) -0.012(3) 0.016(3) -0.011(3)
C114 0.078(4) 0.040(3) 0.052(3) -0.014(3) -0.015(3) 0.007(3)
C121 0.032(2) 0.033(2) 0.049(3) 0.007(2) -0.007(2) 0.0005(18)
C122 0.056(3) 0.043(3) 0.045(3) 0.007(2) -0.021(3) -0.001(2)
C123 0.032(3) 0.051(3) 0.072(4) 0.010(3) -0.001(3) 0.009(2)
C124 0.052(3) 0.034(3) 0.064(4) 0.015(2) -0.012(3) -0.001(2)
C211 0.047(3) 0.041(3) 0.030(2) -0.003(2) 0.009(2) -0.002(2)
C212 0.111(6) 0.068(4) 0.040(3) -0.003(3) -0.014(3) 0.020(4)
C213 0.059(4) 0.087(5) 0.041(3) -0.002(3) -0.005(3) -0.026(3)
C214 0.068(4) 0.084(5) 0.043(3) -0.012(3) 0.020(3) -0.013(3)
C221 0.031(2) 0.042(3) 0.053(3) -0.004(2) 0.002(2) 0.003(2)
C222 0.054(3) 0.036(3) 0.067(4) -0.004(3) 0.011(3) 0.008(2)
C223 0.040(3) 0.069(4) 0.085(5) 0.000(3) 0.023(3) 0.009(3)
C224 0.039(3) 0.062(4) 0.072(4) -0.006(3) -0.011(3) 0.008(3)
P3 0.0408(7) 0.0525(8) 0.0380(7) -0.0007(6) -0.0039(6) 0.0067(6)
F1 0.075(3) 0.199(5) 0.070(3) -0.027(3) -0.031(2) 0.067(3)
F2 0.125(4) 0.120(4) 0.157(5) -0.079(4) -0.041(4) 0.037(3)
F3 0.064(2) 0.128(4) 0.076(3) 0.004(2) -0.030(2) 0.012(2)
F4 0.162(5) 0.184(6) 0.126(4) -0.095(4) -0.066(4) 0.098(5)
F5 0.086(3) 0.146(5) 0.191(6) 0.078(4) 0.029(4) 0.012(3)
F6 0.067(3) 0.364(11) 0.300(9) 0.282(9) 0.022(4) -0.009(5)
O1S 0.054(3) 0.111(4) 0.071(3) -0.021(3) -0.001(2) 0.002(3)
O2S 0.088(4) 0.112(4) 0.098(4) -0.017(3) 0.020(3) -0.008(3)
C1S 0.064(4) 0.101(6) 0.089(5) -0.019(5) 0.007(4) 0.004(4)
C2S 0.068(4) 0.062(4) 0.083(5) -0.017(4) -0.002(4) -0.007(3)
C3S 0.073(5) 0.097(6) 0.070(5) -0.016(4) 0.007(4) 0.003(4)
C4S 0.104(7) 0.107(7) 0.123(8) -0.015(6) 0.061(6) 0.000(5)

loop_
_geom_bond_atom_site_label_1
_geom_bond_atom_site_label_2
_geom_bond_distance
_geom_bond_site_symmetry_2
_geom_bond_publ_flag
Pt1 C3 2.023(4) . ?
Pt1 C10 2.195(4) . ?
Pt1 C11 2.216(4) . ?
Pt1 P2 2.2861(11) . ?
Pt1 Pt2 2.6282(2) . ?
Pt2 C1 1.896(5) . ?
Pt2 C2 2.227(4) . ?
Pt2 C3 2.230(4) . ?
Pt2 P1 2.2880(11) . ?
P1 C10 1.759(4) . ?
P1 C121 1.870(5) . ?
P1 C111 1.870(5) . ?
P2 C221 1.862(5) . ?
P2 C211 1.870(5) . ?
C1 O1 1.132(5) . ?
C2 C3 1.398(6) . ?
C3 C4 1.503(6) . ?
C4 C5 1.393(7) . ?
C4 C9 1.397(6) . ?
C5 C6 1.379(7) . ?
C6 C7 1.371(8) . ?
C7 C8 1.383(9) . ?
C8 C9 1.391(7) . ?
C10 C11 1.232(6) . ?
C11 C12 1.468(6) . ?
C12 C13 1.392(6) . ?
C12 C17 1.406(6) . ?
C13 C14 1.390(6) . ?
C14 C15 1.383(7) . ?
C15 C16 1.380(7) . ?
C16 C17 1.384(7) . ?
C111 C112 1.531(7) . ?
C111 C114 1.530(7) . ?
C111 C113 1.531(7) . ?
C121 C122 1.534(7) . ?
C121 C123 1.534(7) . ?
C121 C124 1.538(7) . ?
C211 C212 1.517(8) . ?
C211 C213 1.524(7) . ?
C211 C214 1.541(7) . ?
C221 C223 1.533(7) . ?
C221 C224 1.538(8) . ?
C221 C222 1.541(7) . ?
P3 F6 1.488(5) . ?
P3 F4 1.551(5) . ?
P3 F2 1.564(5) . ?
P3 F3 1.572(4) . ?
P3 F1 1.584(4) . ?
P3 F5 1.587(5) . ?
O1S C2S 1.390(7) . ?
O1S C1S 1.395(8) . ?
O2S C3S 1.383(8) . ?
O2S C4S 1.429(9) . ?
C2S C3S 1.505(9) . ?
